data_2015674
loop_
_publ_author_name
'Ogorodnyk, Ivan V.'
'Zatovsky, Igor V.'
'Baumer, Vyacheslav N.'
'Slobodyanik, Nikolay S.'
'Shishkin, Oleg V.'

_publ_section_title
;
 A disordered cerium(IV) phosphate with a tunnel structure,
 K~4~CeZr(PO~4~)~4~
;
_journal_coeditor_code BC3019
_journal_issue 12
_journal_name_full 'Acta Crystallographica Section C'
_journal_page_first i100
_journal_page_last i102
_journal_paper_doi 10.1107/S0108270106044519
_journal_volume 62
_journal_year 2006
_chemical_formula_iupac 'K4 Ce Zr (P O4)4'
_chemical_formula_moiety '4(K +), Ce O16 P4 Zr 4-'
_chemical_formula_sum 'Ce K4 O16 P4 Zr'
_chemical_formula_weight 767.62
_chemical_name_systematic
;
Tetrapotassium cerium(IV) zirconium tetrakis(monophosphate)
;
_space_group_IT_number 141
_symmetry_cell_setting tetragonal
_symmetry_space_group_name_Hall '-I 4bd 2'
_symmetry_space_group_name_H-M 'I 41/a m d :2'
_atom_sites_solution_primary direct
_atom_sites_solution_secondary difmap
_audit_creation_method 'WinGX routine CIF_UPDATE'
_cell_angle_alpha 90
_cell_angle_beta 90
_cell_angle_gamma 90
_cell_formula_units_Z 2
_cell_length_a 6.7039(9)
_cell_length_b 6.7039(9)
_cell_length_c 17.065(3)
_cell_measurement_reflns_used 320
_cell_measurement_temperature 293(2)
_cell_measurement_theta_max 25
_cell_measurement_theta_min 15
_cell_volume 766.9(2)
_computing_cell_refinement 'CrysAlis CCD'
_computing_data_collection 'CrysAlis CCD (Oxford Diffraction, 2005)'
_computing_data_reduction 'CrysAlis RED (Oxford Diffraction, 2005)'
_computing_molecular_graphics 'DIAMOND (Brandenburg, 1999)'
_computing_publication_material 'WinGX (Farrugia, 1999)'
_computing_structure_refinement 'SHELXL97 (Sheldrick, 1997)'
_computing_structure_solution 'SIR2004 (Burla <i>et al.</i>,  2005)'
_diffrn_ambient_temperature 293(2)
_diffrn_measured_fraction_theta_full 1
_diffrn_measured_fraction_theta_max 1
_diffrn_measurement_device_type 'Oxford Diffraction XCalibur-3'
_diffrn_measurement_method '\f and \w'
_diffrn_radiation_monochromator graphite
_diffrn_radiation_source 'fine-focus sealed tube'
_diffrn_radiation_type MoK\a
_diffrn_radiation_wavelength 0.71073
_diffrn_reflns_av_R_equivalents 0.0339
_diffrn_reflns_limit_h_max 9
_diffrn_reflns_limit_h_min -7
_diffrn_reflns_limit_k_max 6
_diffrn_reflns_limit_k_min -9
_diffrn_reflns_limit_l_max 24
_diffrn_reflns_limit_l_min -23
_diffrn_reflns_number 3037
_diffrn_reflns_theta_full 29.99
_diffrn_reflns_theta_max 29.99
_diffrn_reflns_theta_min 3.26
_diffrn_standards_interval_count 0
_diffrn_standards_interval_time 0
_diffrn_standards_number 0
_exptl_absorpt_coefficient_mu 5.241
_exptl_absorpt_correction_T_max 0.5007
_exptl_absorpt_correction_T_min 0.4421
_exptl_absorpt_correction_type multi-scan
_exptl_absorpt_process_details '(Blessing, 1995)'
_exptl_crystal_colour 'light yellow'
_exptl_crystal_density_diffrn 3.330
_exptl_crystal_density_method 'not measured'
_exptl_crystal_description 'tetragonal bipyramid'
_exptl_crystal_F_000 725
_exptl_crystal_size_max 0.16
_exptl_crystal_size_mid 0.13
_exptl_crystal_size_min 0.12
_refine_diff_density_max 0.592
_refine_diff_density_min -0.858
_refine_ls_extinction_method none
_refine_ls_goodness_of_fit_ref 1.03
_refine_ls_matrix_type full
_refine_ls_number_parameters 41
_refine_ls_number_reflns 327
_refine_ls_number_restraints 2
_refine_ls_restrained_S_all 1.033
_refine_ls_R_factor_all 0.0337
_refine_ls_R_factor_gt 0.0294
_refine_ls_shift/su_max 0
_refine_ls_structure_factor_coef Fsqd
_refine_ls_weighting_details 'calc w=1/[\s^2^(Fo^2^)+(0.062P)^2^] where P=(Fo^2^+2Fc^2^)/3'
_refine_ls_weighting_scheme calc
_refine_ls_wR_factor_gt 0.0785
_refine_ls_wR_factor_ref 0.0795
_reflns_number_gt 292
_reflns_number_total 327
_reflns_threshold_expression I>2\s(I)
_cod_data_source_file bc3019.cif
_cod_data_source_block I
_cod_original_sg_symbol_H-M 'I 41/a m d'
_cod_database_code 2015674
_cod_database_fobs_code 2015674

loop_
_symmetry_equiv_pos_as_xyz
'x, y, z'
'-x, -y+1/2, z'
'x, -y, -z'
'-x, y+1/2, -z'
'-y+1/4, -x+1/4, -z+3/4'
'y+1/4, x+3/4, -z+1/4'
'y+1/4, -x+1/4, z+3/4'
'-y+1/4, x+3/4, z+1/4'
'x+1/2, y+1/2, z+1/2'
'-x+1/2, -y+1, z+1/2'
'x+1/2, -y+1/2, -z+1/2'
'-x+1/2, y+1, -z+1/2'
'-y+3/4, -x+3/4, -z+5/4'
'y+3/4, x+5/4, -z+3/4'
'y+3/4, -x+3/4, z+5/4'
'-y+3/4, x+5/4, z+3/4'
'-x, -y, -z'
'x, y-1/2, -z'
'-x, y, z'
'x, -y-1/2, z'
'y-1/4, x-1/4, z-3/4'
'-y-1/4, -x-3/4, z-1/4'
'-y-1/4, x-1/4, -z-3/4'
'y-1/4, -x-3/4, -z-1/4'
'-x+1/2, -y+1/2, -z+1/2'
'x+1/2, y, -z+1/2'
'-x+1/2, y+1/2, z+1/2'
'x+1/2, -y, z+1/2'
'y+1/4, x+1/4, z-1/4'
'-y+1/4, -x-1/4, z+1/4'
'-y+1/4, x+1/4, -z-1/4'
'y+1/4, -x-1/4, -z+1/4'

loop_
_atom_site_type_symbol
_atom_site_label
_atom_site_fract_x
_atom_site_fract_y
_atom_site_fract_z
_atom_site_U_iso_or_equiv
_atom_site_adp_type
_atom_site_calc_flag
_atom_site_refinement_flags
_atom_site_occupancy
_atom_site_disorder_assembly
_atom_site_disorder_group
Zr Zr 0 0.75 0.625 0.0232(2) Uani d SP 0.493(3) . 1
Ce Ce 0 0.75 0.625 0.0232(2) Uani d SP 0.509(4) . 2
K K 0.25 0.75 0.25 0.0566(6) Uani d S 1 . .
P PA 0 0.75 0.4415(5) 0.0193(12) Uani d SP 0.5 . 2
P PB 0.0646(16) 0.75 0.4245(6) 0.0269(17) Uani d SP 0.25 . 1
O O1 0 0.5685(5) 0.3842(2) 0.0376(10) Uani d S 1 . .
O O2A 0.1788(9) 0.75 0.4971(4) 0.0283(14) Uani d SP 0.5 A 2
O O2B 0 0.75 0.5079(6) 0.044(3) Uani d SP 0.5 . 1
O O3 0.302(3) 0.75 0.4205(11) 0.050(4) Uani d SP 0.25 B 1

loop_
_atom_site_aniso_label
_atom_site_aniso_U_11
_atom_site_aniso_U_22
_atom_site_aniso_U_33
_atom_site_aniso_U_12
_atom_site_aniso_U_13
_atom_site_aniso_U_23
Zr 0.0160(3) 0.0160(3) 0.0375(4) 0 0 0
Ce 0.0160(3) 0.0160(3) 0.0375(4) 0 0 0
K 0.0371(11) 0.0611(13) 0.0715(13) 0 0.0037(10) 0
PA 0.018(4) 0.020(2) 0.020(4) 0 0 0
PB 0.043(6) 0.015(2) 0.022(4) 0 -0.005(3) 0
O1 0.052(3) 0.0204(17) 0.0403(19) 0 0 -0.0021(14)
O2A 0.022(3) 0.040(4) 0.022(3) 0 -0.002(2) 0
O2B 0.064(8) 0.046(7) 0.022(4) 0 0 0
O3 0.056(11) 0.031(8) 0.063(10) 0 -0.012(9) 0

loop_
_atom_type_symbol
_atom_type_description
_atom_type_scat_dispersion_real
_atom_type_scat_dispersion_imag
_atom_type_scat_source
O O 0.0106 0.006 'International Tables Vol C Tables 4.2.6.8 and 6.1.1.4'
P P 0.1023 0.0942 'International Tables Vol C Tables 4.2.6.8 and 6.1.1.4'
K K 0.2009 0.2494 'International Tables Vol C Tables 4.2.6.8 and 6.1.1.4'
Zr Zr -2.9673 0.5597 'International Tables Vol C Tables 4.2.6.8 and 6.1.1.4'
Ce Ce -0.2486 2.6331 'International Tables Vol C Tables 4.2.6.8 and 6.1.1.4'

loop_
_geom_angle_atom_site_label_1
_geom_angle_atom_site_label_2
_geom_angle_atom_site_label_3
_geom_angle_site_symmetry_1
_geom_angle_site_symmetry_3
_geom_angle
_geom_angle_publ_flag
O2B Zr O2B 13 . 180.0000(10) no
O2B Zr O1 13 21_566 85.81(9) no
O2B Zr O1 . 21_566 94.19(9) no
O2B Zr O1 13 17_566 94.19(9) no
O2B Zr O1 . 17_566 85.81(9) no
O1 Zr O1 21_566 17_566 90.306(14) no
O2B Zr O1 13 30_565 85.81(9) no
O2B Zr O1 . 30_565 94.19(9) no
O1 Zr O1 21_566 30_565 171.62(19) no
O1 Zr O1 17_566 30_565 90.306(15) no
O2B Zr O1 13 18_566 94.19(9) no
O2B Zr O1 . 18_566 85.81(9) no
O1 Zr O1 21_566 18_566 90.306(15) no
O1 Zr O1 17_566 18_566 171.62(19) no
O1 Zr O1 30_565 18_566 90.306(14) no
O2B Zr K 13 10_565 60.351(6) no
O2B Zr K . 10_565 119.649(6) no
O1 Zr K 21_566 10_565 64.93(5) no
O1 Zr K 17_566 10_565 144.23(7) no
O1 Zr K 30_565 10_565 110.58(5) no
O1 Zr K 18_566 10_565 42.35(8) no
O2B Zr K 13 14_345 119.649(6) no
O2B Zr K . 14_345 60.351(6) no
O1 Zr K 21_566 14_345 144.23(7) no
O1 Zr K 17_566 14_345 64.93(5) no
O1 Zr K 30_565 14_345 42.35(8) no
O1 Zr K 18_566 14_345 110.58(5) no
K Zr K 10_565 14_345 148.097(2) no
O2B Zr K 13 9_455 60.351(6) no
O2B Zr K . 9_455 119.649(6) no
O1 Zr K 21_566 9_455 110.58(5) no
O1 Zr K 17_566 9_455 144.23(7) no
O1 Zr K 30_565 9_455 64.93(5) no
O1 Zr K 18_566 9_455 42.35(8) no
K Zr K 10_565 9_455 45.743(3) no
K Zr K 14_345 9_455 104.165(5) no
O2B Zr K 13 5_565 119.649(6) no
O2B Zr K . 5_565 60.351(6) no
O1 Zr K 21_566 5_565 144.23(7) no
O1 Zr K 17_566 5_565 110.58(5) no
O1 Zr K 30_565 5_565 42.35(8) no
O1 Zr K 18_566 5_565 64.93(5) no
K Zr K 10_565 5_565 104.165(5) no
K Zr K 14_345 5_565 45.743(3) no
K Zr K 9_455 5_565 68.929(10) no
O2B Zr K 13 9_445 60.351(6) no
O2B Zr K . 9_445 119.649(6) no
O1 Zr K 21_566 9_445 110.58(5) no
O1 Zr K 17_566 9_445 42.35(8) no
O1 Zr K 30_565 9_445 64.93(5) no
O1 Zr K 18_566 9_445 144.23(7) no
K Zr K 10_565 9_445 120.703(12) no
K Zr K 14_345 9_445 68.929(10) no
K Zr K 9_455 9_445 102.032(8) no
K Zr K 5_565 9_445 104.165(5) no
O2B Zr K 13 5_665 119.649(6) no
O2B Zr K . 5_665 60.351(6) no
O1 Zr K 21_566 5_665 42.35(8) no
O1 Zr K 17_566 5_665 110.58(5) no
O1 Zr K 30_565 5_665 144.23(7) no
O1 Zr K 18_566 5_665 64.93(5) no
K Zr K 10_565 5_665 68.929(10) no
K Zr K 14_345 5_665 120.702(12) no
K Zr K 9_455 5_665 104.165(5) no
K Zr K 5_565 5_665 102.032(8) no
K Zr K 9_445 5_665 148.097(2) no
O3 K O3 29_455 5_665 180.0(10) no
O3 K O3 29_455 22_675 63.2(8) no
O3 K O3 5_665 22_675 116.8(8) no
O3 K O3 29_455 14_445 116.8(8) no
O3 K O3 5_665 14_445 63.2(8) no
O3 K O3 22_675 14_445 180.0(7) no
O3 K O2A 29_455 29_455 34.0(5) no
O3 K O2A 5_665 29_455 146.0(5) no
O3 K O2A 22_675 29_455 89.8(4) no
O3 K O2A 14_445 29_455 90.2(4) no
O3 K O2A 29_455 5_665 146.0(5) no
O3 K O2A 5_665 5_665 34.0(5) no
O3 K O2A 22_675 5_665 90.2(4) no
O3 K O2A 14_445 5_665 89.8(4) no
O2A K O2A 29_455 5_665 180.0(3) no
O3 K O2A 29_455 22_675 89.8(4) no
O3 K O2A 5_665 22_675 90.2(4) no
O3 K O2A 22_675 22_675 34.0(5) no
O3 K O2A 14_445 22_675 146.0(5) no
O2A K O2A 29_455 22_675 104.18(16) no
O2A K O2A 5_665 22_675 75.82(16) no
O3 K O2A 29_455 14_445 90.2(4) no
O3 K O2A 5_665 14_445 89.8(4) no
O3 K O2A 22_675 14_445 146.0(5) no
O3 K O2A 14_445 14_445 34.0(5) no
O2A K O2A 29_455 14_445 75.82(16) no
O2A K O2A 5_665 14_445 104.18(16) no
O2A K O2A 22_675 14_445 180.0000(10) no
O3 K O3 29_455 25_565 52.3(6) no
O3 K O3 5_665 25_565 127.7(6) no
O3 K O3 22_675 25_565 52.3(6) no
O3 K O3 14_445 25_565 127.7(6) no
O2A K O3 29_455 25_565 84.7(3) no
O2A K O3 5_665 25_565 95.3(3) no
O2A K O3 22_675 25_565 84.7(3) no
O2A K O3 14_445 25_565 95.3(3) no
O3 K O3 29_455 . 127.7(6) no
O3 K O3 5_665 . 52.3(6) no
O3 K O3 22_675 . 127.7(6) no
O3 K O3 14_445 . 52.3(6) no
O2A K O3 29_455 . 95.3(3) no
O2A K O3 5_665 . 84.7(3) no
O2A K O3 22_675 . 95.3(3) no
O2A K O3 14_445 . 84.7(3) no
O3 K O3 25_565 . 180.000(3) no
O3 K O1 29_455 26 75.8(3) no
O3 K O1 5_665 26 104.2(3) no
O3 K O1 22_675 26 99.7(4) no
O3 K O1 14_445 26 80.3(4) no
O2A K O1 29_455 26 90.51(12) no
O2A K O1 5_665 26 89.49(12) no
O2A K O1 22_675 26 129.11(14) no
O2A K O1 14_445 26 50.89(14) no
O3 K O1 25_565 26 47.8(3) no
O3 K O1 . 26 132.2(3) no
O3 K O1 29_455 2_565 104.2(3) no
O3 K O1 5_665 2_565 75.8(3) no
O3 K O1 22_675 2_565 80.3(4) no
O3 K O1 14_445 2_565 99.7(4) no
O2A K O1 29_455 2_565 89.49(12) no
O2A K O1 5_665 2_565 90.51(12) no
O2A K O1 22_675 2_565 50.89(14) no
O2A K O1 14_445 2_565 129.11(14) no
O3 K O1 25_565 2_565 132.2(3) no
O3 K O1 . 2_565 47.8(3) no
O1 K O1 26 2_565 180 no
O2A PA O2A . 2_565 103.3(7) yes
O2A PA O1 . . 112.88(14) yes
O2A PA O1 2_565 . 112.88(14) no
O2A PA O1 . 2_565 112.88(14) no
O2A PA O1 2_565 2_565 112.88(14) no
O1 PA O1 . 2_565 102.4(6) yes
O2A PA K . 2_565 155.5(4) no
O2A PA K 2_565 2_565 101.2(3) no
O1 PA K . 2_565 56.1(3) no
O1 PA K 2_565 2_565 56.1(3) no
O2A PA K . . 101.2(3) no
O2A PA K 2_565 . 155.5(4) no
O1 PA K . . 56.1(3) no
O1 PA K 2_565 . 56.1(3) no
K PA K 2_565 . 54.31(13) no
PB PB O1 2_565 . 72.8(4) no
PB PB O1 2_565 2_565 72.8(4) no
O1 PB O1 . 2_565 112.5(8) yes
PB PB O2B 2_565 . 73.1(5) no
O1 PB O2B . . 111.3(4) yes
O1 PB O2B 2_565 . 111.3(4) no
PB PB O3 2_565 . 177.5(8) no
O1 PB O3 . . 106.0(5) yes
O1 PB O3 2_565 . 106.0(5) no
O2B PB O3 . . 109.4(11) yes
PB PB K 2_565 . 112.7(2) no
O1 PB K . . 71.3(3) no
O1 PB K 2_565 . 71.3(3) no
O2B PB K . . 174.3(7) no
O3 PB K . . 64.9(8) no
PB PB K 2_565 5_665 144.08(10) no
O1 PB K . 5_665 142.6(5) no
O1 PB K 2_565 5_665 91.2(3) no
O2B PB K . 5_665 83.9(5) no
K PB K . 5_665 91.0(2) no
PB PB K 2_565 14_445 144.08(10) no
O1 PB K . 14_445 91.2(3) no
O1 PB K 2_565 14_445 142.6(5) no
O2B PB K . 14_445 83.9(5) no
K PB K . 14_445 91.0(2) no
K PB K 5_665 14_445 55.43(18) no
PB PB K 2_565 2_565 54.69(13) no
O1 PB K . 2_565 56.3(4) no
O1 PB K 2_565 2_565 56.3(4) no
O2B PB K . 2_565 127.8(6) no
O3 PB K . 2_565 122.8(8) no
K PB K . 2_565 57.96(18) no
K PB K 5_665 2_565 139.45(18) no
K PB K 14_445 2_565 139.45(18) no
PB O1 Ce . 17_566 149.7(4) no
PB O1 Ce 2_565 17_566 149.7(5) no
PA O1 Ce . 17_566 145.4(3) no
PB O1 Zr . 17_566 149.7(4) no
PB O1 Zr 2_565 17_566 149.7(5) no
PA O1 Zr . 17_566 145.4(3) no
PB O1 K . 2_565 100.5(4) no
PB O1 K 2_565 2_565 82.0(3) no
PA O1 K . 2_565 99.0(3) no
Ce O1 K 17_566 2_565 109.81(11) no
Zr O1 K 17_566 2_565 109.81(11) no
PB O1 K . . 82.0(3) no
PB O1 K 2_565 . 100.5(4) no
PA O1 K . . 99.0(3) no
Ce O1 K 17_566 . 109.81(11) no
Zr O1 K 17_566 . 109.81(11) no
K O1 K 2_565 . 65.76(7) no
PA O2A K . 5_665 129.0(3) no
PA O2A K . 14_445 129.0(3) no
K O2A K 5_665 14_445 75.78(16) no
PB O2B Zr . . 163.1(5) no
PB O2B Zr 2_565 . 163.1(5) no
PB O3 K . 5_665 120.0(8) no
PB O3 K . 14_445 120.0(8) no
K O3 K 5_665 14_445 82.9(6) no
PB O3 K . . 85.6(9) no
K O3 K 5_665 . 126.5(5) no
K O3 K 14_445 . 126.5(5) no

loop_
_geom_bond_atom_site_label_1
_geom_bond_atom_site_label_2
_geom_bond_site_symmetry_2
_geom_bond_distance
_geom_bond_publ_flag
Ce O1 21_566 2.141(4) no
Ce O1 30_565 2.141(4) no
Ce O1 18_566 2.141(4) no
Ce O1 17_566 2.141(4) yes
Ce O2A 2_565 2.491(6) no
Ce O2A 6_456 2.491(6) no
Ce O2A . 2.491(6) yes
Ce O2A 13 2.491(6) no
Zr O2B 13 1.998(11) no
Zr O2B . 1.998(11) yes
Zr O1 21_566 2.141(4) no
Zr O1 17_566 2.141(4) yes
Zr O1 30_565 2.141(4) no
Zr O1 18_566 2.141(4) no
Zr K 10_565 4.3122(5) no
Zr K 14_345 4.3122(5) no
Zr K 9_455 4.3122(5) no
Zr K 5_565 4.3122(5) no
Zr K 9_445 4.3122(5) no
Zr K 5_665 4.3122(5) no
K O3 29_455 2.532(14) no
K O3 5_665 2.532(14) yes
K O3 22_675 2.532(14) no
K O3 14_445 2.532(14) no
K O2A 29_455 2.729(5) no
K O2A 5_665 2.729(5) yes
K O2A 22_675 2.729(5) no
K O2A 14_445 2.729(5) no
K O3 25_565 2.930(19) no
K O3 . 2.930(19) yes
K O1 . 3.087(3) yes
K O1 26 3.087(3) no
K O1 2_565 3.087(3) no
K O1 25_565 3.087(3) no
K K 2_565 3.3520(6) yes
PA O2A . 1.529(8) yes
PA O2A 2_565 1.529(8) no
PA O1 . 1.561(7) yes
PA O1 2_565 1.561(7) no
PA K 2_565 3.672(8) no
PB PB 2_565 0.87(2) no
PB O1 . 1.464(8) yes
PB O1 2_565 1.464(8) no
PB O2B . 1.488(14) yes
PB O3 . 1.59(2) yes
PB K 5_665 3.604(11) no
PB K 14_445 3.604(11) no
PB K 2_565 3.649(13) no
O1 PB 2_565 1.464(8) no
O1 Ce 17_566 2.141(4) no
O1 Zr 17_566 2.141(4) no
O1 K 2_565 3.087(3) no
O2A K 5_665 2.729(5) no
O2A K 14_445 2.729(5) no
O2B PB 2_565 1.488(14) no
O3 K 5_665 2.532(14) no
O3 K 14_445 2.532(14) no
